data_8103560
loop_
_publ_author_name
'Horst, W.'
'Tagai, T.'
'Korekawa, M.'
'Jagodzinski, H.'

_publ_section_title
;
 Modulated structure of a plagioclase An52: Theory and structure
 determination
;
_journal_name_full 'Zeitschrift fuer Kristallographie (149,1979-)'
_journal_page_first 233
_journal_page_last 250
_journal_volume 157
_journal_year 1981
_chemical_formula_sum 'Al1.46 Ca0.347 Na0.685 O8 Si2.54'
_chemical_name_systematic 'Na.685 Ca.347 Al1.46 Si2.54 O8'
_space_group_IT_number 2
_symmetry_space_group_name_Hall '-P 1 (1/2*x+1/2*y,1/2*x-1/2*y,-z)'
_symmetry_space_group_name_H-M 'C -1'
_cell_angle_alpha 93.53
_cell_angle_beta 116.21
_cell_angle_gamma 89.92
_cell_formula_units_Z 4
_cell_length_a 8.178
_cell_length_b 12.865
_cell_length_c 7.109
_cell_volume 669.485
_citation_journal_id_ASTM ZEKRDZ
_cod_data_source_file Horst_ZEKRDZ_1981_536.cif
_cod_data_source_block Al1.46Ca0.347Na0.685O8Si2.54
_cod_original_cell_volume 669.4846
_cod_original_sg_symbol_H-M 'P -1 (a+b,a-b,-c)'
_cod_database_code 8103560

loop_
_symmetry_equiv_pos_as_xyz
x,y,z
-x,-y,-z
x+1/2,y+1/2,z
-x+1/2,-y+1/2,-z

loop_
_atom_site_label
_atom_site_type_symbol
_atom_site_fract_x
_atom_site_fract_y
_atom_site_fract_z
_atom_site_occupancy
_atom_site_U_iso_or_equiv
Si4 Si+4 0.683 0.8796 0.3564 0.62 0.0
O2 O-2 0.5805 0.993 0.2775 1 0.0
Al4 Al+3 0.683 0.8796 0.3564 0.38 0.0
O5 O-2 0.0153 0.2931 0.2796 1 0.0
Si3 Si+4 0.0033 0.8175 0.2298 0.83 0.0
Na1 Na+1 0.2884 0.0321 0.1025 0.685 0.0
O6 O-2 0.015 0.6895 0.2148 1 0.0
Al3 Al+3 0.0033 0.8175 0.2298 0.17 0.0
Al1 Al+3 0.0055 0.1649 0.2155 0.69 0.0
Ca1 Ca+2 0.2707 0.9577 0.1723 0.347 0.0
O3 O-2 0.8099 0.1065 0.19 1 0.0
O7 O-2 0.2013 0.1074 0.3848 1 0.0
Si2 Si+4 0.6854 0.1095 0.3173 0.78 0.0
Al2 Al+3 0.6854 0.1095 0.3173 0.22 0.0
O4 O-2 0.8172 0.8538 0.2415 1 0.0
O1 O-2 0.0034 0.1297 0.9756 1 0.0
Si1 Si+4 0.0055 0.1649 0.2155 0.31 0.0
O8 O-2 0.1895 0.8675 0.4293 1 0.0
